data_4034300
loop_
_publ_author_name
'Wang, Jun'
'Li, Yongxin'
'Gong, Qingbao'
'Wang, Hua'
'Hao, Erhong'
'Lo, Pui-Chi'
'Jiao, Lijuan'

_publ_section_title
;
 \b-AlkenylBODIPY Dyes: Regioselective Synthesis via Oxidative C-H
 Olefination, Photophysical Properties, and Bioimaging Studies.
;
_journal_issue 9
_journal_name_full 'The Journal of organic chemistry'
_journal_page_first 5078
_journal_page_last 5090
_journal_paper_doi 10.1021/acs.joc.9b00020
_journal_volume 84
_journal_year 2019
_chemical_formula_sum 'C25 H27 B F2 N2 O2'
_chemical_formula_weight 436.30
_space_group_IT_number 2
_space_group_name_Hall '-P 1'
_space_group_name_H-M_alt 'P -1'
_symmetry_cell_setting triclinic
_symmetry_space_group_name_H-M 'P -1'
_atom_sites_solution_hydrogens geom
_atom_sites_solution_primary direct
_atom_sites_solution_secondary difmap
_audit_creation_method SHELXL-97
_cell_angle_alpha 80.620(2)
_cell_angle_beta 84.361(2)
_cell_angle_gamma 76.770(2)
_cell_formula_units_Z 2
_cell_length_a 7.8926(11)
_cell_length_b 11.6276(16)
_cell_length_c 13.1465(18)
_cell_measurement_reflns_used 7251
_cell_measurement_temperature 293(2)
_cell_measurement_theta_max 25.45
_cell_measurement_theta_min 2.25
_cell_volume 1156.4(3)
_computing_structure_refinement 'SHELXL-97 (Sheldrick, 1997)'
_computing_structure_solution 'SHELXS-97 (Sheldrick, 1990)'
_diffrn_ambient_temperature 293(2)
_diffrn_measured_fraction_theta_full 0.994
_diffrn_measured_fraction_theta_max 0.994
_diffrn_measurement_device_type 'Bruker APEX-II CCD'
_diffrn_radiation_monochromator graphite
_diffrn_radiation_source 'fine-focus sealed tube'
_diffrn_radiation_type MoK\a
_diffrn_radiation_wavelength 0.71073
_diffrn_reflns_av_R_equivalents 0.0204
_diffrn_reflns_av_sigmaI/netI 0.0187
_diffrn_reflns_limit_h_max 9
_diffrn_reflns_limit_h_min -9
_diffrn_reflns_limit_k_max 14
_diffrn_reflns_limit_k_min -14
_diffrn_reflns_limit_l_max 15
_diffrn_reflns_limit_l_min -15
_diffrn_reflns_number 11740
_diffrn_reflns_theta_full 25.45
_diffrn_reflns_theta_max 25.45
_diffrn_reflns_theta_min 1.57
_exptl_absorpt_coefficient_mu 0.090
_exptl_absorpt_correction_T_max 0.9806
_exptl_absorpt_correction_T_min 0.9797
_exptl_absorpt_correction_type multi-scan
_exptl_crystal_colour colorless
_exptl_crystal_density_diffrn 1.253
_exptl_crystal_density_method 'not measured'
_exptl_crystal_description block
_exptl_crystal_F_000 460
_exptl_crystal_size_max 0.23
_exptl_crystal_size_mid 0.22
_exptl_crystal_size_min 0.22
_refine_diff_density_max 0.241
_refine_diff_density_min -0.212
_refine_diff_density_rms 0.037
_refine_ls_extinction_method none
_refine_ls_goodness_of_fit_ref 1.829
_refine_ls_hydrogen_treatment mixed
_refine_ls_matrix_type full
_refine_ls_number_parameters 295
_refine_ls_number_reflns 4256
_refine_ls_number_restraints 0
_refine_ls_restrained_S_all 1.829
_refine_ls_R_factor_all 0.0505
_refine_ls_R_factor_gt 0.0442
_refine_ls_shift/su_max 0.057
_refine_ls_shift/su_mean 0.002
_refine_ls_structure_factor_coef Fsqd
_refine_ls_weighting_details 'calc w=1/[\s^2^(Fo^2^)+(0.0630P)^2^+0.0000P] where P=(Fo^2^+2Fc^2^)/3'
_refine_ls_weighting_scheme calc
_refine_ls_wR_factor_gt 0.1487
_refine_ls_wR_factor_ref 0.1539
_reflns_number_gt 3648
_reflns_number_total 4256
_reflns_threshold_expression >2sigma(I)
_cod_data_source_file jo9b00020_si_002.cif
_cod_data_source_block 161014b_0m_a
_cod_depositor_comments
;
The following automatic conversions were performed:

data item '_symmetry_cell_setting' value 'Triclinic' was changed to
'triclinic' in accordance with the
/home/data/users/saulius/crontab/automatic-downloads/current/ACS/lib/dictionaries/cif_core.dic
dictionary named 'cif_core.dic' version 2.4.2 last updated on
2011-04-26.

Automatic conversion script
Id: cif_fix_values 6909 2019-04-08 15:41:33Z antanas 
;
_cod_original_sg_symbol_H-M P-1
_cod_database_code 4034300

loop_
_symmetry_equiv_pos_as_xyz
'x, y, z'
'-x, -y, -z'

loop_
_atom_site_label
_atom_site_type_symbol
_atom_site_fract_x
_atom_site_fract_y
_atom_site_fract_z
_atom_site_U_iso_or_equiv
_atom_site_adp_type
_atom_site_occupancy
_atom_site_symmetry_multiplicity
_atom_site_calc_flag
_atom_site_refinement_flags
F1 F 0.38552(14) 0.84996(10) 0.45175(7) 0.0666(3) Uani 1 1 d .
F2 F 0.20873(14) 0.96701(8) 0.55692(9) 0.0687(3) Uani 1 1 d .
O2 O 0.99366(15) 1.09845(9) 0.76482(9) 0.0539(3) Uani 1 1 d .
N1 N 0.18731(16) 0.76095(10) 0.57267(9) 0.0394(3) Uani 1 1 d .
N2 N 0.44326(15) 0.81484(10) 0.63124(9) 0.0385(3) Uani 1 1 d .
O1 O 1.10073(17) 0.90911(11) 0.83748(11) 0.0702(4) Uani 1 1 d .
C10 C 0.40637(18) 0.51051(12) 0.77302(11) 0.0361(3) Uani 1 1 d .
C6 C 0.47174(18) 0.70739(12) 0.69856(10) 0.0363(3) Uani 1 1 d .
C8 C 0.67040(19) 0.80970(13) 0.72480(11) 0.0403(4) Uani 1 1 d .
C5 C 0.36471(18) 0.62648(12) 0.70184(10) 0.0359(3) Uani 1 1 d .
C4 C 0.22319(19) 0.65372(12) 0.63980(11) 0.0381(3) Uani 1 1 d .
C7 C 0.61339(19) 0.70440(13) 0.75586(11) 0.0401(3) Uani 1 1 d .
H7 H 0.6610 0.6425 0.8061 0.048 Uiso 1 1 calc R
C9 C 0.56133(19) 0.87453(13) 0.64666(11) 0.0410(4) Uani 1 1 d .
H9 H 0.5707 0.9489 0.6108 0.049 Uiso 1 1 calc R
C15 C 0.5309(2) 0.41580(13) 0.73915(12) 0.0432(4) Uani 1 1 d .
C19 C 0.8108(2) 0.84752(14) 0.76412(12) 0.0448(4) Uani 1 1 d .
H19 H 0.8804 0.7915 0.8101 0.054 Uiso 1 1 calc R
C1 C 0.0437(2) 0.76371(14) 0.52531(12) 0.0471(4) Uani 1 1 d .
H1 H -0.0084 0.8261 0.4769 0.056 Uiso 1 1 calc R
C11 C 0.3281(2) 0.49885(13) 0.87292(12) 0.0440(4) Uani 1 1 d .
C21 C 0.9955(2) 0.98138(14) 0.78708(13) 0.0470(4) Uani 1 1 d .
C3 C 0.0952(2) 0.59073(14) 0.63003(12) 0.0472(4) Uani 1 1 d .
H3 H 0.0876 0.5158 0.6653 0.057 Uiso 1 1 calc R
C20 C 0.8497(2) 0.95382(14) 0.74116(13) 0.0482(4) Uani 1 1 d .
H20 H 0.7837 1.0122 0.6951 0.058 Uiso 1 1 calc R
C14 C 0.5759(2) 0.31007(14) 0.80740(13) 0.0493(4) Uani 1 1 d .
H14 H 0.6582 0.2468 0.7849 0.059 Uiso 1 1 calc R
C13 C 0.5029(2) 0.29626(14) 0.90686(13) 0.0485(4) Uani 1 1 d .
C12 C 0.3787(2) 0.39035(15) 0.93752(12) 0.0510(4) Uani 1 1 d .
H12 H 0.3261 0.3814 1.0040 0.061 Uiso 1 1 calc R
C2 C -0.0164(2) 0.65906(15) 0.55940(13) 0.0519(4) Uani 1 1 d .
H2 H -0.1139 0.6396 0.5381 0.062 Uiso 1 1 calc R
C24 C 1.1251(2) 1.14915(14) 0.80510(14) 0.0506(4) Uani 1 1 d .
C23 C 1.1043(3) 1.1355(2) 0.92077(15) 0.0703(5) Uani 1 1 d .
H23A H 0.9842 1.1642 0.9421 0.105 Uiso 1 1 calc R
H23B H 1.1750 1.1808 0.9455 0.105 Uiso 1 1 calc R
H23C H 1.1403 1.0528 0.9488 0.105 Uiso 1 1 calc R
B1 B 0.3036(2) 0.85306(15) 0.55012(13) 0.0438(4) Uani 1 1 d .
C17 C 0.5576(3) 0.18083(17) 0.97964(16) 0.0709(6) Uani 1 1 d .
H17A H 0.6414 0.1900 1.0242 0.106 Uiso 1 1 calc R
H17B H 0.6087 0.1174 0.9402 0.106 Uiso 1 1 calc R
H17C H 0.4573 0.1620 1.0205 0.106 Uiso 1 1 calc R
C16 C 0.1919(3) 0.59789(17) 0.91192(15) 0.0727(6) Uani 1 1 d .
H16A H 0.0793 0.5940 0.8927 0.109 Uiso 1 1 calc R
H16B H 0.2178 0.6735 0.8822 0.109 Uiso 1 1 calc R
H16C H 0.1917 0.5894 0.9858 0.109 Uiso 1 1 calc R
C18 C 0.6168(3) 0.42532(18) 0.63130(15) 0.0739(6) Uani 1 1 d .
H18A H 0.6544 0.4995 0.6150 0.111 Uiso 1 1 calc R
H18B H 0.5350 0.4224 0.5829 0.111 Uiso 1 1 calc R
H18C H 0.7158 0.3601 0.6274 0.111 Uiso 1 1 calc R
C22 C 1.3055(3) 1.0925(2) 0.76604(19) 0.0813(7) Uani 1 1 d .
H22A H 1.3346 1.0105 0.7971 0.122 Uiso 1 1 calc R
H22B H 1.3878 1.1342 0.7837 0.122 Uiso 1 1 calc R
H22C H 1.3092 1.0968 0.6923 0.122 Uiso 1 1 calc R
C25 C 1.0766(3) 1.27971(18) 0.7600(2) 0.0904(8) Uani 1 1 d .
H25A H 1.0928 1.2877 0.6861 0.136 Uiso 1 1 calc R
H25B H 1.1495 1.3228 0.7858 0.136 Uiso 1 1 calc R
H25C H 0.9567 1.3115 0.7796 0.136 Uiso 1 1 calc R

loop_
_atom_site_aniso_label
_atom_site_aniso_U_11
_atom_site_aniso_U_22
_atom_site_aniso_U_33
_atom_site_aniso_U_23
_atom_site_aniso_U_13
_atom_site_aniso_U_12
F1 0.0874(8) 0.0764(7) 0.0433(6) 0.0109(5) -0.0073(5) -0.0450(6)
F2 0.0781(7) 0.0295(5) 0.0983(8) 0.0043(5) -0.0400(6) -0.0061(5)
O2 0.0583(7) 0.0350(6) 0.0740(8) 0.0040(5) -0.0264(6) -0.0206(5)
N1 0.0442(7) 0.0324(6) 0.0412(7) 0.0021(5) -0.0100(5) -0.0096(5)
N2 0.0454(7) 0.0283(6) 0.0428(7) 0.0036(5) -0.0076(5) -0.0137(5)
O1 0.0728(8) 0.0412(7) 0.1009(10) 0.0096(6) -0.0453(7) -0.0186(6)
C10 0.0412(8) 0.0276(7) 0.0421(8) 0.0037(6) -0.0108(6) -0.0154(6)
C6 0.0435(8) 0.0279(7) 0.0374(7) 0.0031(5) -0.0055(6) -0.0118(6)
C8 0.0420(8) 0.0338(7) 0.0466(8) -0.0024(6) -0.0050(6) -0.0129(6)
C5 0.0440(8) 0.0283(7) 0.0358(7) -0.0006(6) -0.0033(6) -0.0115(6)
C4 0.0443(8) 0.0302(7) 0.0400(8) 0.0021(6) -0.0062(6) -0.0121(6)
C7 0.0464(8) 0.0313(7) 0.0426(8) 0.0037(6) -0.0099(6) -0.0116(6)
C9 0.0475(8) 0.0302(7) 0.0474(8) 0.0019(6) -0.0053(6) -0.0166(6)
C15 0.0478(8) 0.0333(8) 0.0486(9) 0.0000(6) -0.0072(7) -0.0114(6)
C19 0.0450(9) 0.0376(8) 0.0529(9) 0.0002(7) -0.0108(7) -0.0129(7)
C1 0.0466(9) 0.0455(9) 0.0486(9) 0.0023(7) -0.0150(7) -0.0104(7)
C11 0.0511(9) 0.0367(8) 0.0446(8) 0.0011(6) -0.0071(7) -0.0137(7)
C21 0.0506(9) 0.0356(8) 0.0566(10) 0.0006(7) -0.0127(7) -0.0145(7)
C3 0.0525(9) 0.0379(8) 0.0540(9) 0.0038(7) -0.0086(7) -0.0209(7)
C20 0.0513(9) 0.0382(8) 0.0574(10) 0.0022(7) -0.0184(7) -0.0148(7)
C14 0.0490(9) 0.0319(8) 0.0648(11) 0.0011(7) -0.0134(8) -0.0058(7)
C13 0.0531(9) 0.0365(8) 0.0563(10) 0.0115(7) -0.0218(7) -0.0155(7)
C12 0.0631(10) 0.0475(9) 0.0408(9) 0.0093(7) -0.0084(7) -0.0176(8)
C2 0.0482(9) 0.0523(10) 0.0599(10) -0.0003(8) -0.0146(8) -0.0216(8)
C24 0.0523(9) 0.0415(9) 0.0652(10) -0.0028(7) -0.0173(8) -0.0225(7)
C23 0.0776(13) 0.0747(14) 0.0703(12) -0.0164(10) -0.0065(10) -0.0359(11)
B1 0.0570(11) 0.0304(8) 0.0440(9) 0.0070(7) -0.0128(8) -0.0142(7)
C17 0.0781(13) 0.0471(11) 0.0801(13) 0.0243(9) -0.0303(11) -0.0117(9)
C16 0.0907(14) 0.0509(11) 0.0620(12) 0.0031(9) 0.0142(10) -0.0014(10)
C18 0.0946(15) 0.0561(12) 0.0581(11) -0.0047(9) 0.0102(10) 0.0016(10)
C22 0.0630(13) 0.0942(17) 0.1045(17) -0.0409(14) 0.0090(12) -0.0412(12)
C25 0.1156(19) 0.0459(11) 0.1229(19) 0.0143(11) -0.0578(15) -0.0419(12)

loop_
_atom_type_symbol
_atom_type_description
_atom_type_scat_dispersion_real
_atom_type_scat_dispersion_imag
_atom_type_scat_source
C C 0.0033 0.0016 'International Tables Vol C Tables 4.2.6.8 and 6.1.1.4'
H H 0.0000 0.0000 'International Tables Vol C Tables 4.2.6.8 and 6.1.1.4'
B B 0.0013 0.0007 'International Tables Vol C Tables 4.2.6.8 and 6.1.1.4'
N N 0.0061 0.0033 'International Tables Vol C Tables 4.2.6.8 and 6.1.1.4'
O O 0.0106 0.0060 'International Tables Vol C Tables 4.2.6.8 and 6.1.1.4'
F F 0.0171 0.0103 'International Tables Vol C Tables 4.2.6.8 and 6.1.1.4'

loop_
_geom_angle_atom_site_label_1
_geom_angle_atom_site_label_2
_geom_angle_atom_site_label_3
_geom_angle
C21 O2 C24 120.62(12)
C1 N1 C4 107.78(12)
C1 N1 B1 126.54(13)
C4 N1 B1 125.43(12)
C9 N2 C6 107.71(12)
C9 N2 B1 126.99(12)
C6 N2 B1 125.24(12)
C11 C10 C15 120.48(13)
C11 C10 C5 120.62(13)
C15 C10 C5 118.83(13)
C5 C6 N2 120.94(13)
C5 C6 C7 131.27(13)
N2 C6 C7 107.77(12)
C7 C8 C9 105.59(13)
C7 C8 C19 127.92(14)
C9 C8 C19 126.49(13)
C4 C5 C6 120.25(13)
C4 C5 C10 121.42(12)
C6 C5 C10 118.32(13)
C5 C4 N1 120.95(13)
C5 C4 C3 131.66(13)
N1 C4 C3 107.38(13)
C8 C7 C6 108.13(13)
C8 C7 H7 125.9
C6 C7 H7 125.9
N2 C9 C8 110.78(12)
N2 C9 H9 124.6
C8 C9 H9 124.6
C14 C15 C10 118.71(14)
C14 C15 C18 119.56(15)
C10 C15 C18 121.74(14)
C20 C19 C8 126.46(15)
C20 C19 H19 116.8
C8 C19 H19 116.8
N1 C1 C2 109.92(14)
N1 C1 H1 125.0
C2 C1 H1 125.0
C12 C11 C10 118.01(14)
C12 C11 C16 119.81(15)
C10 C11 C16 122.18(14)
O1 C21 O2 125.09(15)
O1 C21 C20 124.59(15)
O2 C21 C20 110.32(13)
C2 C3 C4 107.86(14)
C2 C3 H3 126.1
C4 C3 H3 126.1
C19 C20 C21 121.18(15)
C19 C20 H20 119.4
C21 C20 H20 119.4
C13 C14 C15 122.24(15)
C13 C14 H14 118.9
C15 C14 H14 118.9
C14 C13 C12 117.75(14)
C14 C13 C17 120.81(16)
C12 C13 C17 121.44(16)
C13 C12 C11 122.79(15)
C13 C12 H12 118.6
C11 C12 H12 118.6
C3 C2 C1 107.05(14)
C3 C2 H2 126.5
C1 C2 H2 126.5
O2 C24 C22 110.19(14)
O2 C24 C23 110.03(13)
C22 C24 C23 112.59(17)
O2 C24 C25 102.53(13)
C22 C24 C25 110.99(17)
C23 C24 C25 110.07(17)
C24 C23 H23A 109.5
C24 C23 H23B 109.5
H23A C23 H23B 109.5
C24 C23 H23C 109.5
H23A C23 H23C 109.5
H23B C23 H23C 109.5
F2 B1 F1 109.04(13)
F2 B1 N1 111.63(14)
F1 B1 N1 109.93(13)
F2 B1 N2 110.68(13)
F1 B1 N2 109.26(13)
N1 B1 N2 106.26(12)
C13 C17 H17A 109.5
C13 C17 H17B 109.5
H17A C17 H17B 109.5
C13 C17 H17C 109.5
H17A C17 H17C 109.5
H17B C17 H17C 109.5
C11 C16 H16A 109.5
C11 C16 H16B 109.5
H16A C16 H16B 109.5
C11 C16 H16C 109.5
H16A C16 H16C 109.5
H16B C16 H16C 109.5
C15 C18 H18A 109.5
C15 C18 H18B 109.5
H18A C18 H18B 109.5
C15 C18 H18C 109.5
H18A C18 H18C 109.5
H18B C18 H18C 109.5
C24 C22 H22A 109.5
C24 C22 H22B 109.5
H22A C22 H22B 109.5
C24 C22 H22C 109.5
H22A C22 H22C 109.5
H22B C22 H22C 109.5
C24 C25 H25A 109.5
C24 C25 H25B 109.5
H25A C25 H25B 109.5
C24 C25 H25C 109.5
H25A C25 H25C 109.5
H25B C25 H25C 109.5

loop_
_geom_bond_atom_site_label_1
_geom_bond_atom_site_label_2
_geom_bond_distance
F1 B1 1.390(2)
F2 B1 1.377(2)
O2 C21 1.3419(18)
O2 C24 1.4810(18)
N1 C1 1.3375(19)
N1 C4 1.3937(17)
N1 B1 1.540(2)
N2 C9 1.3305(18)
N2 C6 1.3946(17)
N2 B1 1.550(2)
O1 C21 1.2008(19)
C10 C11 1.395(2)
C10 C15 1.398(2)
C10 C5 1.4995(18)
C6 C5 1.3942(19)
C6 C7 1.399(2)
C8 C7 1.386(2)
C8 C9 1.410(2)
C8 C19 1.448(2)
C5 C4 1.395(2)
C4 C3 1.403(2)
C7 H7 0.9300
C9 H9 0.9300
C15 C14 1.395(2)
C15 C18 1.509(2)
C19 C20 1.322(2)
C19 H19 0.9300
C1 C2 1.397(2)
C1 H1 0.9300
C11 C12 1.400(2)
C11 C16 1.504(2)
C21 C20 1.470(2)
C3 C2 1.367(2)
C3 H3 0.9300
C20 H20 0.9300
C14 C13 1.376(2)
C14 H14 0.9300
C13 C12 1.377(2)
C13 C17 1.517(2)
C12 H12 0.9300
C2 H2 0.9300
C24 C22 1.504(3)
C24 C23 1.500(3)
C24 C25 1.513(2)
C23 H23A 0.9600
C23 H23B 0.9600
C23 H23C 0.9600
C17 H17A 0.9600
C17 H17B 0.9600
C17 H17C 0.9600
C16 H16A 0.9600
C16 H16B 0.9600
C16 H16C 0.9600
C18 H18A 0.9600
C18 H18B 0.9600
C18 H18C 0.9600
C22 H22A 0.9600
C22 H22B 0.9600
C22 H22C 0.9600
C25 H25A 0.9600
C25 H25B 0.9600
C25 H25C 0.9600
